data_7045118
loop_
_publ_author_name
'Trifonov, Alexander A.'
'Mahrova, Tatyana V.'
'Luconi, Lapo'
'Giambastiani, Giuliano'
'Lyubov, Dmitry M.'
'Cherkasov, Anton V.'
'Sorace, Lorenzo'
'Louyriac, Elisa'
'Maron, Laurent'
'Lyssenko, Konstantin A.'

_publ_section_title
;
 Steric control in the metal-ligand electron transfer of
 iminopyridine-ytterbocene complexes.
;
_journal_issue 5
_journal_name_full 'Dalton transactions (Cambridge, England : 2003)'
_journal_page_first 1566
_journal_page_last 1576
_journal_paper_doi 10.1039/c7dt04299j
_journal_volume 47
_journal_year 2018
_chemical_formula_sum 'C38 H52 N2 Yb'
_chemical_formula_weight 709.85
_space_group_crystal_system monoclinic
_space_group_IT_number 14
_space_group_name_Hall '-P 2ybc'
_space_group_name_H-M_alt 'P 1 21/c 1'
_symmetry_space_group_name_Hall '-P 2ybc'
_symmetry_space_group_name_H-M 'P 1 21/c 1'
_atom_sites_solution_hydrogens mixed
_atom_sites_solution_primary dual
_atom_sites_solution_secondary difmap
_audit_creation_method SHELXL-2014/7
_audit_update_record
;
2017-05-29 deposited with the CCDC.
2017-12-21 downloaded from the CCDC.
;
_cell_angle_alpha 90
_cell_angle_beta 98.707(2)
_cell_angle_gamma 90
_cell_formula_units_Z 4
_cell_length_a 14.9338(12)
_cell_length_b 12.7510(9)
_cell_length_c 17.6244(13)
_cell_measurement_reflns_used 9159
_cell_measurement_temperature 100(2)
_cell_measurement_theta_max 33.09
_cell_measurement_theta_min 2.52
_cell_volume 3317.4(4)
_computing_cell_refinement 'Bruker SAINT'
_computing_data_collection 'Bruker APEX2'
_computing_data_reduction 'Bruker SAINT'
_computing_molecular_graphics 'Bruker SHELXTL'
_computing_publication_material 'Bruker SHELXTL'
_computing_structure_refinement 'SHELXL-2014/7 (Sheldrick, 2014)'
_computing_structure_solution 'SHELXL-2014/7 (Sheldrick, 2014)'
_diffrn_ambient_temperature 100(2)
_diffrn_measured_fraction_theta_full 0.997
_diffrn_measured_fraction_theta_max 0.998
_diffrn_measurement_device_type 'Bruker D8 Quest with CMOS Detector'
_diffrn_measurement_method '\w scans'
_diffrn_radiation_monochromator graphite
_diffrn_radiation_type MoK\a
_diffrn_radiation_wavelength 0.71073
_diffrn_reflns_av_R_equivalents 0.0341
_diffrn_reflns_av_unetI/netI 0.0258
_diffrn_reflns_Laue_measured_fraction_full 0.997
_diffrn_reflns_Laue_measured_fraction_max 0.998
_diffrn_reflns_limit_h_max 20
_diffrn_reflns_limit_h_min -20
_diffrn_reflns_limit_k_max 17
_diffrn_reflns_limit_k_min -17
_diffrn_reflns_limit_l_max 24
_diffrn_reflns_limit_l_min -24
_diffrn_reflns_number 42132
_diffrn_reflns_point_group_measured_fraction_full 0.997
_diffrn_reflns_point_group_measured_fraction_max 0.998
_diffrn_reflns_theta_full 25.242
_diffrn_reflns_theta_max 29.000
_diffrn_reflns_theta_min 2.512
_diffrn_source 'microfocus tube'
_exptl_absorpt_coefficient_mu 2.847
_exptl_absorpt_correction_T_max 0.4676
_exptl_absorpt_correction_T_min 0.3243
_exptl_absorpt_correction_type multi-scan
_exptl_absorpt_process_details SADABS-2012/1
_exptl_crystal_colour black
_exptl_crystal_density_diffrn 1.421
_exptl_crystal_description prism
_exptl_crystal_F_000 1456
_exptl_crystal_size_max 0.600
_exptl_crystal_size_mid 0.280
_exptl_crystal_size_min 0.260
_refine_diff_density_max 3.767
_refine_diff_density_min -1.009
_refine_diff_density_rms 0.111
_refine_ls_extinction_method none
_refine_ls_goodness_of_fit_ref 1.034
_refine_ls_hydrogen_treatment mixed
_refine_ls_matrix_type full
_refine_ls_number_parameters 388
_refine_ls_number_reflns 8805
_refine_ls_number_restraints 0
_refine_ls_restrained_S_all 1.034
_refine_ls_R_factor_all 0.0326
_refine_ls_R_factor_gt 0.0270
_refine_ls_shift/su_max 0.003
_refine_ls_shift/su_mean 0.000
_refine_ls_structure_factor_coef Fsqd
_refine_ls_weighting_details 'w=1/[\s^2^(Fo^2^)+(0.0379P)^2^+3.4623P] where P=(Fo^2^+2Fc^2^)/3'
_refine_ls_weighting_scheme calc
_refine_ls_wR_factor_gt 0.0649
_refine_ls_wR_factor_ref 0.0667
_reflns_Friedel_coverage 0.000
_reflns_number_gt 7813
_reflns_number_total 8805
_reflns_threshold_expression 'I > 2\s(I)'
_cod_data_source_file c7dt04299j2.cif
_cod_data_source_block ybcp2ip
_cod_depositor_comments 'Adding full bibliography for 7045118--7045121.cif.'
_cod_database_code 7045118
_shelx_shelxl_version_number 2014/7
_shelx_space_group_comment
;
The symmetry employed for this shelxl refinement is uniquely defined
by the following loop, which should always be used as a source of
symmetry information in preference to the above space-group names.
They are only intended as comments.
;
_shelx_estimated_absorpt_t_min 0.280
_shelx_estimated_absorpt_t_max 0.525

loop_
_space_group_symop_operation_xyz
'x, y, z'
'-x, y+1/2, -z+1/2'
'-x, -y, -z'
'x, -y-1/2, z-1/2'

loop_
_atom_site_label
_atom_site_type_symbol
_atom_site_fract_x
_atom_site_fract_y
_atom_site_fract_z
_atom_site_U_iso_or_equiv
_atom_site_adp_type
_atom_site_occupancy
_atom_site_site_symmetry_order
_atom_site_calc_flag
_atom_site_refinement_flags_posn
_atom_site_refinement_flags_adp
Yb1 Yb 0.73093(2) 0.59194(2) 0.26979(2) 0.01071(4) Uani 1 1 d . .
N1 N 0.67745(14) 0.49315(16) 0.16152(11) 0.0133(4) Uani 1 1 d . .
N2 N 0.71920(14) 0.41495(15) 0.31095(12) 0.0127(4) Uani 1 1 d . .
C1 C 0.66808(17) 0.5174(2) 0.08607(14) 0.0176(5) Uani 1 1 d . .
H1A H 0.6968 0.5791 0.0716 0.021 Uiso 1 1 calc R U
C2 C 0.61942(18) 0.4580(2) 0.02913(14) 0.0214(5) Uani 1 1 d . .
H2A H 0.6174 0.4763 -0.0234 0.026 Uiso 1 1 calc R U
C3 C 0.57247(19) 0.3692(2) 0.05038(15) 0.0219(5) Uani 1 1 d . .
H3A H 0.5367 0.3280 0.0124 0.026 Uiso 1 1 calc R U
C4 C 0.57906(18) 0.3433(2) 0.12619(15) 0.0188(5) Uani 1 1 d . .
H4A H 0.5463 0.2851 0.1414 0.023 Uiso 1 1 calc R U
C5 C 0.63514(16) 0.40362(18) 0.18213(14) 0.0139(4) Uani 1 1 d . .
C6 C 0.65662(16) 0.36854(19) 0.25848(14) 0.0143(4) Uani 1 1 d . .
H1 H 0.630(2) 0.306(3) 0.268(2) 0.026(9) Uiso 1 1 d . .
C7 C 0.76007(16) 0.34201(19) 0.36783(13) 0.0150(4) Uani 1 1 d . .
C8 C 0.76181(18) 0.3612(2) 0.44683(14) 0.0196(5) Uani 1 1 d . .
C9 C 0.8011(2) 0.2879(2) 0.50028(16) 0.0314(7) Uani 1 1 d . .
H9A H 0.8019 0.3013 0.5534 0.038 Uiso 1 1 calc R U
C10 C 0.8388(3) 0.1965(3) 0.47826(18) 0.0399(8) Uani 1 1 d . .
H10A H 0.8646 0.1470 0.5156 0.048 Uiso 1 1 calc R U
C11 C 0.8387(2) 0.1779(2) 0.40106(17) 0.0308(7) Uani 1 1 d . .
H11A H 0.8650 0.1151 0.3857 0.037 Uiso 1 1 calc R U
C12 C 0.80090(18) 0.24900(19) 0.34514(15) 0.0186(5) Uani 1 1 d . .
C13 C 0.71783(18) 0.4567(2) 0.47658(14) 0.0193(5) Uani 1 1 d . .
H13A H 0.6975 0.5040 0.4320 0.023 Uiso 1 1 calc R U
C14 C 0.7842(2) 0.5179(2) 0.53501(15) 0.0236(5) Uani 1 1 d . .
H14A H 0.8345 0.5437 0.5103 0.035 Uiso 1 1 calc R U
H14B H 0.8078 0.4717 0.5779 0.035 Uiso 1 1 calc R U
H14C H 0.7528 0.5774 0.5543 0.035 Uiso 1 1 calc R U
C15 C 0.6338(2) 0.4240(2) 0.51159(17) 0.0266(6) Uani 1 1 d . .
H15A H 0.6045 0.4866 0.5288 0.040 Uiso 1 1 calc R U
H15B H 0.6522 0.3774 0.5554 0.040 Uiso 1 1 calc R U
H15C H 0.5912 0.3871 0.4728 0.040 Uiso 1 1 calc R U
C16 C 0.80863(17) 0.2219(2) 0.26165(14) 0.0173(5) Uani 1 1 d . .
H16A H 0.7917 0.2855 0.2294 0.021 Uiso 1 1 calc R U
C17 C 0.7433(2) 0.1331(2) 0.23216(17) 0.0273(6) Uani 1 1 d . .
H17A H 0.6812 0.1540 0.2366 0.041 Uiso 1 1 calc R U
H17B H 0.7592 0.0698 0.2627 0.041 Uiso 1 1 calc R U
H17C H 0.7478 0.1188 0.1782 0.041 Uiso 1 1 calc R U
C18 C 0.9049(2) 0.1896(2) 0.25166(19) 0.0284(6) Uani 1 1 d . .
H18A H 0.9482 0.2409 0.2772 0.043 Uiso 1 1 calc R U
H18B H 0.9098 0.1870 0.1969 0.043 Uiso 1 1 calc R U
H18C H 0.9184 0.1202 0.2745 0.043 Uiso 1 1 calc R U
C19 C 0.56573(16) 0.6189(2) 0.30706(14) 0.0154(5) Uani 1 1 d . .
C20 C 0.62236(17) 0.6919(2) 0.35236(14) 0.0167(5) Uani 1 1 d . .
C21 C 0.64898(17) 0.7690(2) 0.30234(15) 0.0184(5) Uani 1 1 d . .
C22 C 0.61112(17) 0.74278(19) 0.22625(15) 0.0175(5) Uani 1 1 d . .
C23 C 0.55883(16) 0.6508(2) 0.22957(14) 0.0158(5) Uani 1 1 d . .
C24 C 0.51189(18) 0.5313(2) 0.33525(16) 0.0217(5) Uani 1 1 d . .
H24A H 0.4476 0.5506 0.3282 0.033 Uiso 1 1 calc R U
H24B H 0.5333 0.5189 0.3899 0.033 Uiso 1 1 calc R U
H24C H 0.5196 0.4674 0.3061 0.033 Uiso 1 1 calc R U
C25 C 0.6358(2) 0.7045(2) 0.43804(15) 0.0240(6) Uani 1 1 d . .
H25A H 0.6082 0.7705 0.4512 0.036 Uiso 1 1 calc R U
H25B H 0.7007 0.7055 0.4578 0.036 Uiso 1 1 calc R U
H25C H 0.6071 0.6457 0.4610 0.036 Uiso 1 1 calc R U
C26 C 0.6890(2) 0.8723(2) 0.33068(19) 0.0296(6) Uani 1 1 d . .
H26A H 0.6486 0.9069 0.3618 0.044 Uiso 1 1 calc R U
H26B H 0.6964 0.9169 0.2868 0.044 Uiso 1 1 calc R U
H26C H 0.7482 0.8605 0.3620 0.044 Uiso 1 1 calc R U
C27 C 0.6165(2) 0.8034(2) 0.15368(17) 0.0280(6) Uani 1 1 d . .
H27A H 0.5553 0.8141 0.1257 0.042 Uiso 1 1 calc R U
H27B H 0.6526 0.7640 0.1214 0.042 Uiso 1 1 calc R U
H27C H 0.6449 0.8716 0.1667 0.042 Uiso 1 1 calc R U
C28 C 0.49396(19) 0.6062(2) 0.16372(17) 0.0235(6) Uani 1 1 d . .
H28A H 0.4376 0.6469 0.1570 0.035 Uiso 1 1 calc R U
H28B H 0.4807 0.5329 0.1747 0.035 Uiso 1 1 calc R U
H28C H 0.5213 0.6097 0.1166 0.035 Uiso 1 1 calc R U
C29 C 0.90481(16) 0.5672(2) 0.30782(15) 0.0170(5) Uani 1 1 d . .
C30 C 0.88832(17) 0.6737(2) 0.32442(15) 0.0185(5) Uani 1 1 d . .
C31 C 0.86348(17) 0.7271(2) 0.25370(15) 0.0183(5) Uani 1 1 d . .
C32 C 0.86319(17) 0.6530(2) 0.19385(15) 0.0177(5) Uani 1 1 d . .
C33 C 0.88884(16) 0.5545(2) 0.22732(15) 0.0169(5) Uani 1 1 d . .
C34 C 0.94613(18) 0.4876(2) 0.36568(16) 0.0226(5) Uani 1 1 d . .
H34A H 1.0119 0.4976 0.3758 0.034 Uiso 1 1 calc R U
H34B H 0.9324 0.4169 0.3455 0.034 Uiso 1 1 calc R U
H34C H 0.9210 0.4966 0.4135 0.034 Uiso 1 1 calc R U
C35 C 0.9084(2) 0.7231(2) 0.40316(16) 0.0274(6) Uani 1 1 d . .
H35A H 0.9137 0.7992 0.3979 0.041 Uiso 1 1 calc R U
H35B H 0.9653 0.6949 0.4304 0.041 Uiso 1 1 calc R U
H35C H 0.8590 0.7071 0.4322 0.041 Uiso 1 1 calc R U
C36 C 0.8603(2) 0.8437(2) 0.24051(18) 0.0263(6) Uani 1 1 d . .
H36A H 0.9111 0.8647 0.2146 0.040 Uiso 1 1 calc R U
H36B H 0.8647 0.8800 0.2899 0.040 Uiso 1 1 calc R U
H36C H 0.8031 0.8623 0.2084 0.040 Uiso 1 1 calc R U
C37 C 0.8578(2) 0.6810(2) 0.11017(16) 0.0254(6) Uani 1 1 d . .
H37A H 0.9132 0.7177 0.1021 0.038 Uiso 1 1 calc R U
H37B H 0.8054 0.7266 0.0948 0.038 Uiso 1 1 calc R U
H37C H 0.8513 0.6168 0.0792 0.038 Uiso 1 1 calc R U
C38 C 0.90692(18) 0.4582(2) 0.18212(16) 0.0228(5) Uani 1 1 d . .
H38A H 0.9600 0.4704 0.1567 0.034 Uiso 1 1 calc R U
H38B H 0.8541 0.4435 0.1434 0.034 Uiso 1 1 calc R U
H38C H 0.9184 0.3981 0.2169 0.034 Uiso 1 1 calc R U

loop_
_atom_site_aniso_label
_atom_site_aniso_U_11
_atom_site_aniso_U_22
_atom_site_aniso_U_33
_atom_site_aniso_U_23
_atom_site_aniso_U_13
_atom_site_aniso_U_12
Yb1 0.01102(6) 0.01096(5) 0.01026(5) -0.00011(3) 0.00201(3) -0.00028(3)
N1 0.0146(9) 0.0148(9) 0.0105(9) -0.0003(7) 0.0011(7) 0.0004(7)
N2 0.0141(9) 0.0140(9) 0.0100(9) 0.0009(7) 0.0015(7) 0.0018(7)
C1 0.0199(12) 0.0205(12) 0.0125(11) 0.0030(9) 0.0031(9) -0.0008(9)
C2 0.0267(13) 0.0263(14) 0.0106(11) 0.0011(10) 0.0011(10) 0.0001(11)
C3 0.0244(13) 0.0234(13) 0.0163(12) -0.0046(10) -0.0027(10) -0.0029(10)
C4 0.0208(12) 0.0169(11) 0.0176(12) -0.0008(9) -0.0005(9) -0.0040(9)
C5 0.0146(11) 0.0136(11) 0.0135(11) -0.0010(8) 0.0019(9) 0.0002(8)
C6 0.0164(11) 0.0119(10) 0.0146(11) -0.0005(9) 0.0027(9) -0.0012(9)
C7 0.0175(11) 0.0151(11) 0.0119(10) 0.0024(9) 0.0010(9) 0.0004(9)
C8 0.0266(13) 0.0200(12) 0.0120(11) 0.0035(9) 0.0023(9) 0.0045(10)
C9 0.0501(19) 0.0293(15) 0.0135(12) 0.0046(11) 0.0002(12) 0.0130(14)
C10 0.067(2) 0.0309(16) 0.0198(14) 0.0089(12) -0.0008(15) 0.0210(16)
C11 0.0449(18) 0.0228(14) 0.0237(14) 0.0048(11) 0.0024(13) 0.0136(13)
C12 0.0244(12) 0.0158(11) 0.0152(11) 0.0002(9) 0.0014(9) 0.0027(9)
C13 0.0260(13) 0.0211(12) 0.0111(11) -0.0005(9) 0.0035(9) 0.0024(10)
C14 0.0288(14) 0.0259(14) 0.0158(12) -0.0022(10) 0.0020(10) -0.0010(11)
C15 0.0274(14) 0.0349(16) 0.0180(13) 0.0053(11) 0.0056(11) -0.0013(12)
C16 0.0192(11) 0.0166(11) 0.0170(11) -0.0004(9) 0.0056(9) 0.0026(9)
C17 0.0330(15) 0.0219(14) 0.0280(15) -0.0054(11) 0.0079(12) -0.0001(12)
C18 0.0254(14) 0.0261(14) 0.0357(16) 0.0024(12) 0.0107(12) 0.0099(11)
C19 0.0125(11) 0.0184(11) 0.0156(11) 0.0001(9) 0.0033(9) 0.0036(9)
C20 0.0186(12) 0.0174(11) 0.0147(11) -0.0023(9) 0.0044(9) 0.0052(9)
C21 0.0178(11) 0.0156(11) 0.0227(12) -0.0016(10) 0.0055(9) 0.0029(9)
C22 0.0208(12) 0.0153(11) 0.0173(12) 0.0035(9) 0.0058(9) 0.0064(9)
C23 0.0130(11) 0.0197(12) 0.0146(11) -0.0017(9) 0.0018(9) 0.0053(9)
C24 0.0181(12) 0.0238(13) 0.0250(13) 0.0034(11) 0.0091(10) -0.0002(10)
C25 0.0283(14) 0.0278(14) 0.0158(12) -0.0050(10) 0.0027(10) 0.0083(11)
C26 0.0334(16) 0.0176(13) 0.0389(17) -0.0068(12) 0.0091(13) -0.0011(11)
C27 0.0365(16) 0.0263(14) 0.0234(14) 0.0108(11) 0.0114(12) 0.0110(12)
C28 0.0175(12) 0.0312(15) 0.0205(13) -0.0042(11) -0.0014(10) 0.0067(10)
C29 0.0100(10) 0.0210(12) 0.0204(12) 0.0026(9) 0.0033(9) -0.0016(9)
C30 0.0130(11) 0.0222(12) 0.0199(12) -0.0023(10) 0.0015(9) -0.0046(9)
C31 0.0148(11) 0.0188(12) 0.0217(12) 0.0020(10) 0.0037(9) -0.0040(9)
C32 0.0132(11) 0.0223(12) 0.0185(12) 0.0027(10) 0.0048(9) -0.0033(9)
C33 0.0128(11) 0.0202(12) 0.0186(12) 0.0008(10) 0.0059(9) -0.0023(9)
C34 0.0161(12) 0.0298(14) 0.0220(13) 0.0052(11) 0.0032(10) 0.0021(10)
C35 0.0261(14) 0.0331(15) 0.0216(13) -0.0071(12) -0.0011(11) -0.0053(12)
C36 0.0255(14) 0.0182(13) 0.0363(16) 0.0016(11) 0.0076(12) -0.0058(10)
C37 0.0255(14) 0.0329(15) 0.0189(13) 0.0058(11) 0.0067(11) -0.0055(11)
C38 0.0198(12) 0.0251(14) 0.0247(13) -0.0020(11) 0.0074(10) 0.0036(10)

loop_
_atom_type_symbol
_atom_type_description
_atom_type_scat_dispersion_real
_atom_type_scat_dispersion_imag
_atom_type_scat_source
C C 0.0033 0.0016 'International Tables Vol C Tables 4.2.6.8 and 6.1.1.4'
H H 0.0000 0.0000 'International Tables Vol C Tables 4.2.6.8 and 6.1.1.4'
N N 0.0061 0.0033 'International Tables Vol C Tables 4.2.6.8 and 6.1.1.4'
Yb Yb -0.3850 5.5486 'International Tables Vol C Tables 4.2.6.8 and 6.1.1.4'

loop_
_geom_angle_atom_site_label_1
_geom_angle_atom_site_label_2
_geom_angle_atom_site_label_3
_geom_angle
N1 Yb1 N2 72.84(7)
N1 Yb1 C29 110.57(8)
N2 Yb1 C29 85.60(8)
N1 Yb1 C30 134.06(8)
N2 Yb1 C30 111.61(8)
C29 Yb1 C30 31.55(8)
N1 Yb1 C33 83.06(8)
N2 Yb1 C33 91.45(8)
C29 Yb1 C33 31.35(8)
C30 Yb1 C33 51.80(8)
N1 Yb1 C22 91.29(7)
N2 Yb1 C22 134.02(7)
C29 Yb1 C22 139.81(8)
C30 Yb1 C22 110.20(8)
C33 Yb1 C22 130.06(8)
N1 Yb1 C20 123.11(7)
N2 Yb1 C20 102.00(7)
C29 Yb1 C20 125.75(8)
C30 Yb1 C20 101.27(8)
C33 Yb1 C20 153.03(8)
C22 Yb1 C20 51.15(8)
N1 Yb1 C32 86.26(7)
N2 Yb1 C32 121.57(8)
C29 Yb1 C32 51.53(8)
C30 Yb1 C32 51.37(8)
C33 Yb1 C32 31.04(8)
C22 Yb1 C32 99.27(8)
C20 Yb1 C32 133.93(8)
N1 Yb1 C31 115.49(8)
N2 Yb1 C31 137.08(7)
C29 Yb1 C31 51.59(8)
C30 Yb1 C31 31.10(8)
C33 Yb1 C31 51.28(8)
C22 Yb1 C31 88.84(8)
C20 Yb1 C31 105.76(8)
C32 Yb1 C31 30.75(8)
N1 Yb1 C19 93.23(7)
N2 Yb1 C19 86.21(7)
C29 Yb1 C19 151.16(8)
C30 Yb1 C19 132.06(8)
C33 Yb1 C19 176.08(8)
C22 Yb1 C19 51.06(8)
C20 Yb1 C19 30.88(8)
C32 Yb1 C19 150.33(8)
C31 Yb1 C19 132.08(8)
N1 Yb1 C23 74.76(7)
N2 Yb1 C23 103.59(7)
C29 Yb1 C23 170.57(8)
C30 Yb1 C23 139.52(8)
C33 Yb1 C23 147.84(8)
C22 Yb1 C23 30.79(8)
C20 Yb1 C23 50.85(7)
C32 Yb1 C23 122.79(8)
C31 Yb1 C23 119.31(8)
C19 Yb1 C23 30.72(7)
N1 Yb1 C21 121.51(7)
N2 Yb1 C21 132.63(7)
C29 Yb1 C21 121.28(8)
C30 Yb1 C21 89.96(8)
C33 Yb1 C21 132.51(8)
C22 Yb1 C21 30.77(8)
C20 Yb1 C21 30.82(8)
C32 Yb1 C21 105.03(8)
C31 Yb1 C21 81.29(8)
C19 Yb1 C21 50.79(8)
C23 Yb1 C21 50.58(8)
C1 N1 C5 117.7(2)
C1 N1 Yb1 130.94(17)
C5 N1 Yb1 110.27(15)
C6 N2 C7 111.86(19)
C6 N2 Yb1 106.38(15)
C7 N2 Yb1 141.54(16)
N1 C1 C2 123.9(2)
N1 C1 H1A 118.1
C2 C1 H1A 118.1
C1 C2 C3 118.5(2)
C1 C2 H2A 120.8
C3 C2 H2A 120.8
C4 C3 C2 119.3(2)
C4 C3 H3A 120.4
C2 C3 H3A 120.4
C3 C4 C5 119.7(2)
C3 C4 H4A 120.1
C5 C4 H4A 120.1
N1 C5 C6 117.8(2)
N1 C5 C4 120.7(2)
C6 C5 C4 121.1(2)
N1 C5 Yb1 44.94(11)
C6 C5 Yb1 75.38(14)
C4 C5 Yb1 161.64(17)
N2 C6 C5 123.4(2)
N2 C6 Yb1 48.55(12)
C5 C6 Yb1 78.11(14)
N2 C6 H1 122(2)
C5 C6 H1 114(2)
Yb1 C6 H1 164(2)
C8 C7 N2 121.3(2)
C8 C7 C12 118.6(2)
N2 C7 C12 120.0(2)
C9 C8 C7 119.6(2)
C9 C8 C13 117.8(2)
C7 C8 C13 122.5(2)
C10 C9 C8 121.8(3)
C10 C9 H9A 119.1
C8 C9 H9A 119.1
C11 C10 C9 118.9(3)
C11 C10 H10A 120.5
C9 C10 H10A 120.5
C12 C11 C10 121.7(3)
C12 C11 H11A 119.2
C10 C11 H11A 119.2
C11 C12 C7 119.3(2)
C11 C12 C16 116.8(2)
C7 C12 C16 123.9(2)
C14 C13 C8 111.9(2)
C14 C13 C15 110.7(2)
C8 C13 C15 110.1(2)
C14 C13 H13A 108.0
C8 C13 H13A 108.0
C15 C13 H13A 108.0
C13 C14 H14A 109.5
C13 C14 H14B 109.5
H14A C14 H14B 109.5
C13 C14 H14C 109.5
H14A C14 H14C 109.5
H14B C14 H14C 109.5
C13 C15 H15A 109.5
C13 C15 H15B 109.5
H15A C15 H15B 109.5
C13 C15 H15C 109.5
H15A C15 H15C 109.5
H15B C15 H15C 109.5
C12 C16 C18 112.3(2)
C12 C16 C17 110.8(2)
C18 C16 C17 108.8(2)
C12 C16 H16A 108.3
C18 C16 H16A 108.3
C17 C16 H16A 108.3
C16 C17 H17A 109.5
C16 C17 H17B 109.5
H17A C17 H17B 109.5
C16 C17 H17C 109.5
H17A C17 H17C 109.5
H17B C17 H17C 109.5
C16 C18 H18A 109.5
C16 C18 H18B 109.5
H18A C18 H18B 109.5
C16 C18 H18C 109.5
H18A C18 H18C 109.5
H18B C18 H18C 109.5
C23 C19 C20 107.7(2)
C23 C19 C24 124.7(2)
C20 C19 C24 127.2(2)
C23 C19 Yb1 74.59(14)
C20 C19 Yb1 74.26(14)
C24 C19 Yb1 123.09(17)
C19 C20 C21 107.7(2)
C19 C20 C25 127.8(2)
C21 C20 C25 123.0(2)
C19 C20 Yb1 74.87(14)
C21 C20 Yb1 74.96(14)
C25 C20 Yb1 126.98(17)
C22 C21 C20 108.5(2)
C22 C21 C26 127.2(2)
C20 C21 C26 122.5(2)
C22 C21 Yb1 74.17(14)
C20 C21 Yb1 74.22(14)
C26 C21 Yb1 129.86(18)
C21 C22 C23 107.5(2)
C21 C22 C27 128.2(2)
C23 C22 C27 124.1(2)
C21 C22 Yb1 75.07(14)
C23 C22 Yb1 74.94(14)
C27 C22 Yb1 119.75(17)
C19 C23 C22 108.6(2)
C19 C23 C28 125.4(2)
C22 C23 C28 125.2(2)
C19 C23 Yb1 74.69(14)
C22 C23 Yb1 74.26(14)
C28 C23 Yb1 125.42(16)
C19 C24 H24A 109.5
C19 C24 H24B 109.5
H24A C24 H24B 109.5
C19 C24 H24C 109.5
H24A C24 H24C 109.5
H24B C24 H24C 109.5
C20 C25 H25A 109.5
C20 C25 H25B 109.5
H25A C25 H25B 109.5
C20 C25 H25C 109.5
H25A C25 H25C 109.5
H25B C25 H25C 109.5
C21 C26 H26A 109.5
C21 C26 H26B 109.5
H26A C26 H26B 109.5
C21 C26 H26C 109.5
H26A C26 H26C 109.5
H26B C26 H26C 109.5
C22 C27 H27A 109.5
C22 C27 H27B 109.5
H27A C27 H27B 109.5
C22 C27 H27C 109.5
H27A C27 H27C 109.5
H27B C27 H27C 109.5
C23 C28 H28A 109.5
C23 C28 H28B 109.5
H28A C28 H28B 109.5
C23 C28 H28C 109.5
H28A C28 H28C 109.5
H28B C28 H28C 109.5
C33 C29 C30 108.0(2)
C33 C29 C34 126.5(2)
C30 C29 C34 124.9(2)
C33 C29 Yb1 75.21(14)
C30 C29 Yb1 74.89(14)
C34 C29 Yb1 123.23(17)
C31 C30 C29 108.0(2)
C31 C30 C35 126.6(2)
C29 C30 C35 124.8(2)
C31 C30 Yb1 76.54(14)
C29 C30 Yb1 73.56(14)
C35 C30 Yb1 123.04(18)
C30 C31 C32 107.8(2)
C30 C31 C36 127.4(2)
C32 C31 C36 123.2(2)
C30 C31 Yb1 72.36(14)
C32 C31 Yb1 74.34(14)
C36 C31 Yb1 130.34(18)
C33 C32 C31 108.1(2)
C33 C32 C37 126.0(2)
C31 C32 C37 124.4(2)
C33 C32 Yb1 72.88(14)
C31 C32 Yb1 74.90(14)
C37 C32 Yb1 128.79(17)
C32 C33 C29 108.1(2)
C32 C33 C38 124.1(2)
C29 C33 C38 127.3(2)
C32 C33 Yb1 76.08(14)
C29 C33 Yb1 73.44(14)
C38 C33 Yb1 122.58(17)
C29 C34 H34A 109.5
C29 C34 H34B 109.5
H34A C34 H34B 109.5
C29 C34 H34C 109.5
H34A C34 H34C 109.5
H34B C34 H34C 109.5
C30 C35 H35A 109.5
C30 C35 H35B 109.5
H35A C35 H35B 109.5
C30 C35 H35C 109.5
H35A C35 H35C 109.5
H35B C35 H35C 109.5
C31 C36 H36A 109.5
C31 C36 H36B 109.5
H36A C36 H36B 109.5
C31 C36 H36C 109.5
H36A C36 H36C 109.5
H36B C36 H36C 109.5
C32 C37 H37A 109.5
C32 C37 H37B 109.5
H37A C37 H37B 109.5
C32 C37 H37C 109.5
H37A C37 H37C 109.5
H37B C37 H37C 109.5
C33 C38 H38A 109.5
C33 C38 H38B 109.5
H38A C38 H38B 109.5
C33 C38 H38C 109.5
H38A C38 H38C 109.5
H38B C38 H38C 109.5

loop_
_geom_bond_atom_site_label_1
_geom_bond_atom_site_label_2
_geom_bond_distance
Yb1 N1 2.325(2)
Yb1 N2 2.3850(19)
Yb1 C29 2.601(2)
Yb1 C30 2.618(2)
Yb1 C33 2.624(2)
Yb1 C22 2.660(2)
Yb1 C20 2.662(2)
Yb1 C32 2.665(2)
Yb1 C31 2.672(2)
Yb1 C19 2.670(2)
Yb1 C23 2.668(2)
Yb1 C21 2.671(2)
N1 C1 1.352(3)
N1 C5 1.380(3)
N2 C6 1.348(3)
N2 C7 1.434(3)
C1 C2 1.374(4)
C1 H1A 0.9500
C2 C3 1.412(4)
C2 H2A 0.9500
C3 C4 1.365(4)
C3 H3A 0.9500
C4 C5 1.420(3)
C4 H4A 0.9500
C5 C6 1.408(3)
C6 H1 0.92(3)
C7 C8 1.410(3)
C7 C12 1.418(3)
C8 C9 1.392(4)
C8 C13 1.514(4)
C9 C10 1.375(4)
C9 H9A 0.9500
C10 C11 1.381(4)
C10 H10A 0.9500
C11 C12 1.394(4)
C11 H11A 0.9500
C12 C16 1.533(3)
C13 C14 1.531(4)
C13 C15 1.537(4)
C13 H13A 1.0000
C14 H14A 0.9800
C14 H14B 0.9800
C14 H14C 0.9800
C15 H15A 0.9800
C15 H15B 0.9800
C15 H15C 0.9800
C16 C18 1.531(4)
C16 C17 1.533(4)
C16 H16A 1.0000
C17 H17A 0.9800
C17 H17B 0.9800
C17 H17C 0.9800
C18 H18A 0.9800
C18 H18B 0.9800
C18 H18C 0.9800
C19 C23 1.414(3)
C19 C20 1.419(4)
C19 C24 1.504(4)
C20 C21 1.417(4)
C20 C25 1.502(3)
C21 C22 1.414(4)
C21 C26 1.500(4)
C22 C23 1.415(4)
C22 C27 1.507(4)
C23 C28 1.506(4)
C24 H24A 0.9800
C24 H24B 0.9800
C24 H24C 0.9800
C25 H25A 0.9800
C25 H25B 0.9800
C25 H25C 0.9800
C26 H26A 0.9800
C26 H26B 0.9800
C26 H26C 0.9800
C27 H27A 0.9800
C27 H27B 0.9800
C27 H27C 0.9800
C28 H28A 0.9800
C28 H28B 0.9800
C28 H28C 0.9800
C29 C33 1.412(4)
C29 C30 1.419(4)
C29 C34 1.503(4)
C30 C31 1.419(4)
C30 C35 1.512(4)
C31 C32 1.415(4)
C31 C36 1.504(4)
C32 C33 1.416(4)
C32 C37 1.507(4)
C33 C38 1.511(4)
C34 H34A 0.9800
C34 H34B 0.9800
C34 H34C 0.9800
C35 H35A 0.9800
C35 H35B 0.9800
C35 H35C 0.9800
C36 H36A 0.9800
C36 H36B 0.9800
C36 H36C 0.9800
C37 H37A 0.9800
C37 H37B 0.9800
C37 H37C 0.9800
C38 H38A 0.9800
C38 H38B 0.9800
C38 H38C 0.9800
